data_4347106
loop_
_publ_author_name
'Kumar, Anuj'
'Gangwar, Manoj Kumar'
'Prakasham, A. P.'
'Mhatre, Darshan'
'Kalita, Alok Ch'
'Ghosh, Prasenjit'

_publ_section_title
;
 Accessing a Biologically Relevant Benzofuran Skeleton by a One-Pot Tandem
 Heck Alkynylation/Cyclization Reaction Using Well-Defined Palladium
 N-Heterocyclic Carbene Complexes.
;
_journal_issue 6
_journal_name_full 'Inorganic chemistry'
_journal_page_first 2882
_journal_page_last 2893
_journal_paper_doi 10.1021/acs.inorgchem.5b02727
_journal_volume 55
_journal_year 2016
_chemical_formula_moiety 'C48 H50 Br4 N6 P2 Pd2'
_chemical_formula_sum 'C48 H50 Br4 N6 P2 Pd2'
_chemical_formula_weight 1305.32
_space_group_IT_number 41
_space_group_name_Hall 'A 2 -2ab'
_space_group_name_H-M_alt 'A e a 2'
_symmetry_cell_setting orthorhombic
_symmetry_space_group_name_Hall 'A 2 -2ab'
_symmetry_space_group_name_H-M 'A e a 2'
_atom_sites_solution_hydrogens geom
_atom_sites_solution_primary direct
_atom_sites_solution_secondary difmap
_audit_creation_method SHELXL-97
_cell_angle_alpha 90.00
_cell_angle_beta 90.00
_cell_angle_gamma 90.00
_cell_formula_units_Z 4
_cell_length_a 17.937(2)
_cell_length_b 25.291(3)
_cell_length_c 13.2153(18)
_cell_measurement_reflns_used 5197
_cell_measurement_temperature 150(2)
_cell_measurement_theta_max 25.3
_cell_measurement_theta_min 2.0
_cell_volume 5995.1(13)
_computing_cell_refinement 'CrystalClear-SM Expert 2.0 r4'
_computing_data_collection 'CrystalClear-SM Expert 2.0 r4 (Rigaku, 2009)'
_computing_data_reduction 'CrystalClear-SM Expert 2.0 r4'
_computing_molecular_graphics 'CrystalStructure 4.0 (Rigaku, 2010)'
_computing_publication_material 'CrystalStructure 4.0'
_computing_structure_refinement 'SHELXL97 (Sheldrick, 2008)'
_computing_structure_solution 'SHELXS86 (Sheldrick, 1985)'
_diffrn_ambient_temperature 150(2)
_diffrn_detector_area_resol_mean 28.5714
_diffrn_measured_fraction_theta_full 0.996
_diffrn_measured_fraction_theta_max 0.996
_diffrn_measurement_device_type 'Rigaku Saturn724+'
_diffrn_measurement_method \w
_diffrn_radiation_monochromator graphite
_diffrn_radiation_source 'fine-focus sealed tube'
_diffrn_radiation_type MoK\a
_diffrn_radiation_wavelength 0.71075
_diffrn_reflns_av_R_equivalents 0.0279
_diffrn_reflns_av_sigmaI/netI 0.0206
_diffrn_reflns_limit_h_max 21
_diffrn_reflns_limit_h_min -14
_diffrn_reflns_limit_k_max 29
_diffrn_reflns_limit_k_min -30
_diffrn_reflns_limit_l_max 15
_diffrn_reflns_limit_l_min -15
_diffrn_reflns_number 22137
_diffrn_reflns_theta_full 24.98
_diffrn_reflns_theta_max 24.98
_diffrn_reflns_theta_min 2.27
_exptl_absorpt_coefficient_mu 3.352
_exptl_absorpt_correction_T_max 0.5537
_exptl_absorpt_correction_T_min 0.5537
_exptl_absorpt_correction_type multi-scan
_exptl_absorpt_process_details 'NUMABS (Rigaku, 1999)'
_exptl_crystal_colour Colorless
_exptl_crystal_density_diffrn 1.446
_exptl_crystal_density_method 'not measured'
_exptl_crystal_description prism
_exptl_crystal_F_000 2568
_exptl_crystal_size_max 0.20
_exptl_crystal_size_mid 0.20
_exptl_crystal_size_min 0.20
_platon_squeeze_details
;
;
_refine_diff_density_max 0.298
_refine_diff_density_min -0.280
_refine_diff_density_rms 0.053
_refine_ls_abs_structure_details 'Flack H D (1983), Acta Cryst. A39, 876-881'
_refine_ls_abs_structure_Flack 0.176(5)
_refine_ls_extinction_method none
_refine_ls_goodness_of_fit_ref 1.041
_refine_ls_hydrogen_treatment mixed
_refine_ls_matrix_type full
_refine_ls_number_parameters 280
_refine_ls_number_reflns 5089
_refine_ls_number_restraints 1
_refine_ls_restrained_S_all 1.041
_refine_ls_R_factor_all 0.0201
_refine_ls_R_factor_gt 0.0200
_refine_ls_shift/su_max 0.002
_refine_ls_shift/su_mean 0.000
_refine_ls_structure_factor_coef Fsqd
_refine_ls_weighting_details 'calc w=1/[\s^2^(Fo^2^)+(0.0275P)^2^+8.3926P] where P=(Fo^2^+2Fc^2^)/3'
_refine_ls_weighting_scheme calc
_refine_ls_wR_factor_gt 0.0501
_refine_ls_wR_factor_ref 0.0502
_reflns_number_gt 5065
_reflns_number_total 5089
_reflns_threshold_expression >2sigma(I)
_cod_data_source_file ic5b02727_si_002.cif
_cod_data_source_block shelxl
_cod_original_sg_symbol_Hall 'A 2 -2ac'
_cod_original_sg_symbol_H-M 'A b a 2'
_cod_database_code 4347106

loop_
_symmetry_equiv_pos_as_xyz
'x, y, z'
'-x+1/2, y+1/2, z'
'x+1/2, -y+1/2, z'
'-x, -y, z'
'x, y+1/2, z+1/2'
'-x+1/2, y+1, z+1/2'
'x+1/2, -y+1, z+1/2'
'-x, -y+1/2, z+1/2'

loop_
_atom_site_label
_atom_site_type_symbol
_atom_site_fract_x
_atom_site_fract_y
_atom_site_fract_z
_atom_site_U_iso_or_equiv
_atom_site_adp_type
_atom_site_occupancy
_atom_site_symmetry_multiplicity
_atom_site_calc_flag
_atom_site_refinement_flags
Pd1 Pd 0.991854(11) 0.859572(8) 0.98297(2) 0.01537(6) Uani 1 1 d .
Br1 Br 0.872649(15) 0.883488(11) 1.06896(3) 0.02329(8) Uani 1 1 d .
Br2 Br 0.930582(16) 0.796468(11) 0.86820(3) 0.02256(8) Uani 1 1 d .
P1 P 1.10178(4) 0.83807(3) 0.91092(6) 0.01818(16) Uani 1 1 d .
N1 N 1.06466(14) 0.90053(10) 1.1723(2) 0.0203(6) Uani 1 1 d .
N2 N 1.09463(16) 0.94524(10) 1.2175(2) 0.0254(6) Uani 1 1 d .
N3 N 1.05830(13) 0.96073(9) 1.0602(2) 0.0179(5) Uani 1 1 d .
C1 C 1.04210(15) 0.90882(11) 1.0777(3) 0.0180(6) Uani 1 1 d .
C2 C 1.08938(17) 0.98066(12) 1.1476(3) 0.0231(7) Uani 1 1 d .
H2 H 1.1051 1.0163 1.1555 0.028 Uiso 1 1 calc R
C3 C 1.0585(2) 0.85136(13) 1.2325(3) 0.0246(8) Uani 1 1 d .
H3 H 1.0447 0.8220 1.1855 0.030 Uiso 1 1 calc R
C4 C 1.1322(2) 0.83782(14) 1.2802(3) 0.0337(9) Uani 1 1 d .
H4A H 1.1701 0.8339 1.2272 0.051 Uiso 1 1 calc R
H4B H 1.1276 0.8045 1.3177 0.051 Uiso 1 1 calc R
H4C H 1.1470 0.8661 1.3267 0.051 Uiso 1 1 calc R
C5 C 0.9965(2) 0.85716(17) 1.3098(3) 0.0387(10) Uani 1 1 d .
H5A H 0.9497 0.8654 1.2750 0.058 Uiso 1 1 calc R
H5B H 1.0088 0.8858 1.3569 0.058 Uiso 1 1 calc R
H5C H 0.9909 0.8240 1.3474 0.058 Uiso 1 1 calc R
C6 C 1.04052(15) 0.99063(11) 0.9692(3) 0.0195(7) Uani 1 1 d .
H6A H 1.0494 0.9682 0.9090 0.023 Uiso 1 1 calc R
H6B H 1.0740 1.0217 0.9646 0.023 Uiso 1 1 calc R
C7 C 1.13686(17) 0.77695(12) 0.9632(3) 0.0228(7) Uani 1 1 d .
C8 C 1.09217(18) 0.74575(13) 1.0248(3) 0.0271(7) Uani 1 1 d .
H8 H 1.0427 0.7567 1.0398 0.033 Uiso 1 1 calc R
C9 C 1.1189(2) 0.69870(14) 1.0648(4) 0.0374(9) Uani 1 1 d .
H9 H 1.0883 0.6778 1.1077 0.045 Uiso 1 1 calc R
C10 C 1.1906(2) 0.68242(15) 1.0417(4) 0.0423(10) Uani 1 1 d .
H10 H 1.2089 0.6500 1.0683 0.051 Uiso 1 1 calc R
C11 C 1.23577(18) 0.71297(13) 0.9801(4) 0.0354(8) Uani 1 1 d .
H11 H 1.2847 0.7014 0.9641 0.042 Uiso 1 1 calc R
C12 C 1.20973(18) 0.76025(14) 0.9419(3) 0.0294(8) Uani 1 1 d .
H12 H 1.2413 0.7816 0.9011 0.035 Uiso 1 1 calc R
C13 C 1.17695(17) 0.88553(12) 0.9307(3) 0.0229(7) Uani 1 1 d .
C14 C 1.19426(18) 0.92482(12) 0.8604(3) 0.0293(7) Uani 1 1 d .
H14 H 1.1691 0.9258 0.7971 0.035 Uiso 1 1 calc R
C15 C 1.2482(2) 0.96251(15) 0.8828(4) 0.0426(10) Uani 1 1 d .
H15 H 1.2605 0.9886 0.8339 0.051 Uiso 1 1 calc R
C16 C 1.2841(2) 0.96247(16) 0.9756(4) 0.0464(10) Uani 1 1 d .
H16 H 1.3200 0.9889 0.9908 0.056 Uiso 1 1 calc R
C17 C 1.2677(2) 0.92416(18) 1.0452(4) 0.0454(11) Uani 1 1 d .
H17 H 1.2924 0.9240 1.1088 0.054 Uiso 1 1 calc R
C18 C 1.2146(2) 0.88517(15) 1.0231(3) 0.0323(8) Uani 1 1 d .
H18 H 1.2042 0.8583 1.0713 0.039 Uiso 1 1 calc R
C19 C 1.09610(17) 0.82983(13) 0.7747(3) 0.0236(7) Uani 1 1 d .
C20 C 1.12150(19) 0.78421(15) 0.7267(3) 0.0308(8) Uani 1 1 d .
H20 H 1.1437 0.7567 0.7653 0.037 Uiso 1 1 calc R
C21 C 1.1145(2) 0.77871(17) 0.6231(3) 0.0389(9) Uani 1 1 d .
H21 H 1.1307 0.7472 0.5907 0.047 Uiso 1 1 calc R
C22 C 1.0841(2) 0.81905(17) 0.5672(3) 0.0392(9) Uani 1 1 d .
H22 H 1.0811 0.8157 0.4957 0.047 Uiso 1 1 calc R
C23 C 1.0581(2) 0.86391(16) 0.6128(3) 0.0380(9) Uani 1 1 d .
H23 H 1.0369 0.8914 0.5732 0.046 Uiso 1 1 calc R
C24 C 1.0629(2) 0.86922(15) 0.7180(3) 0.0286(8) Uani 1 1 d .
H24 H 1.0434 0.8998 0.7503 0.034 Uiso 1 1 calc R

loop_
_atom_site_aniso_label
_atom_site_aniso_U_11
_atom_site_aniso_U_22
_atom_site_aniso_U_33
_atom_site_aniso_U_23
_atom_site_aniso_U_13
_atom_site_aniso_U_12
Pd1 0.01356(10) 0.01574(10) 0.01680(12) -0.00203(10) 0.00037(10) -0.00009(8)
Br1 0.01562(14) 0.02238(14) 0.03188(19) -0.00833(14) 0.00498(13) -0.00305(11)
Br2 0.01986(14) 0.02372(14) 0.02410(17) -0.00661(13) -0.00071(13) -0.00220(11)
P1 0.0155(4) 0.0207(4) 0.0184(4) -0.0008(3) 0.0012(3) 0.0018(3)
N1 0.0226(13) 0.0199(13) 0.0185(16) -0.0001(11) -0.0027(11) -0.0042(10)
N2 0.0314(16) 0.0198(13) 0.0250(17) -0.0020(12) -0.0066(12) -0.0044(11)
N3 0.0182(12) 0.0170(12) 0.0187(14) 0.0002(11) -0.0016(11) -0.0015(9)
C1 0.0141(13) 0.0187(13) 0.0212(18) 0.0017(13) 0.0028(12) 0.0027(11)
C2 0.0258(16) 0.0197(15) 0.0236(19) -0.0020(14) -0.0044(14) -0.0015(13)
C3 0.0316(19) 0.0202(15) 0.022(2) 0.0068(13) -0.0036(14) -0.0065(14)
C4 0.0333(19) 0.0310(18) 0.037(2) 0.0145(17) -0.0020(16) 0.0020(15)
C5 0.032(2) 0.048(2) 0.036(3) 0.0175(18) 0.0033(16) -0.0007(16)
C6 0.0220(15) 0.0215(14) 0.015(2) 0.0014(14) 0.0008(13) 0.0012(11)
C7 0.0201(14) 0.0242(15) 0.024(2) -0.0014(14) 0.0003(12) 0.0034(12)
C8 0.0165(15) 0.0320(17) 0.033(2) 0.0030(15) 0.0007(13) 0.0029(14)
C9 0.0258(18) 0.0370(19) 0.050(3) 0.017(2) -0.0001(17) 0.0044(14)
C10 0.0293(19) 0.0365(19) 0.061(3) 0.0172(19) -0.0026(18) 0.0103(16)
C11 0.0211(15) 0.0374(18) 0.047(2) 0.009(2) 0.0020(18) 0.0073(14)
C12 0.0192(16) 0.0338(18) 0.035(2) 0.0053(15) 0.0022(14) -0.0001(14)
C13 0.0135(14) 0.0261(17) 0.029(2) -0.0060(14) 0.0039(13) -0.0007(13)
C14 0.0261(16) 0.0291(16) 0.033(2) -0.0034(16) 0.0038(15) -0.0013(14)
C15 0.039(2) 0.0325(18) 0.056(3) 0.0014(19) 0.011(2) -0.0070(16)
C16 0.0281(17) 0.046(2) 0.065(3) -0.019(2) 0.005(2) -0.0129(16)
C17 0.0259(19) 0.066(3) 0.044(3) -0.016(2) -0.0084(17) -0.0046(18)
C18 0.0238(17) 0.042(2) 0.031(2) -0.0003(16) -0.0021(15) -0.0022(15)
C19 0.0178(15) 0.0309(17) 0.0221(19) -0.0035(14) 0.0034(13) -0.0035(13)
C20 0.0279(18) 0.0330(19) 0.032(2) -0.0078(16) 0.0033(15) 0.0016(14)
C21 0.0349(19) 0.050(2) 0.032(2) -0.0162(19) 0.0042(17) -0.0034(18)
C22 0.0342(19) 0.065(3) 0.019(2) -0.007(2) 0.0021(16) -0.0190(19)
C23 0.033(2) 0.054(2) 0.028(2) 0.0062(18) -0.0036(16) -0.0090(17)
C24 0.0268(19) 0.0368(18) 0.022(2) 0.0032(16) 0.0014(14) -0.0012(15)

loop_
_atom_type_symbol
_atom_type_description
_atom_type_scat_dispersion_real
_atom_type_scat_dispersion_imag
_atom_type_scat_source
C C 0.0033 0.0016 'International Tables Vol C Tables 4.2.6.8 and 6.1.1.4'
H H 0.0000 0.0000 'International Tables Vol C Tables 4.2.6.8 and 6.1.1.4'
Br Br -0.2901 2.4595 'International Tables Vol C Tables 4.2.6.8 and 6.1.1.4'
N N 0.0061 0.0033 'International Tables Vol C Tables 4.2.6.8 and 6.1.1.4'
P P 0.1023 0.0942 'International Tables Vol C Tables 4.2.6.8 and 6.1.1.4'
Pd Pd -0.9988 1.0072 'International Tables Vol C Tables 4.2.6.8 and 6.1.1.4'

loop_
_geom_angle_atom_site_label_1
_geom_angle_atom_site_label_2
_geom_angle_atom_site_label_3
_geom_angle
_geom_angle_site_symmetry_1
_geom_angle_site_symmetry_3
C1 Pd1 P1 91.18(8) . .
C1 Pd1 Br2 178.48(9) . .
P1 Pd1 Br2 88.50(2) . .
C1 Pd1 Br1 87.12(8) . .
P1 Pd1 Br1 177.85(3) . .
Br2 Pd1 Br1 93.164(14) . .
C7 P1 C19 107.51(16) . .
C7 P1 C13 104.52(15) . .
C19 P1 C13 105.02(15) . .
C7 P1 Pd1 110.44(11) . .
C19 P1 Pd1 113.41(10) . .
C13 P1 Pd1 115.27(10) . .
C1 N1 N2 113.2(2) . .
C1 N1 C3 127.9(3) . .
N2 N1 C3 118.8(3) . .
C2 N2 N1 103.3(3) . .
C1 N3 C2 107.2(3) . .
C1 N3 C6 126.4(3) . .
C2 N3 C6 126.2(2) . .
N1 C1 N3 104.2(3) . .
N1 C1 Pd1 129.2(2) . .
N3 C1 Pd1 126.5(2) . .
N2 C2 N3 112.1(3) . .
N2 C2 H2 124.0 . .
N3 C2 H2 124.0 . .
N1 C3 C4 110.5(3) . .
N1 C3 C5 109.6(3) . .
C4 C3 C5 112.6(3) . .
N1 C3 H3 108.0 . .
C4 C3 H3 108.0 . .
C5 C3 H3 108.0 . .
C3 C4 H4A 109.5 . .
C3 C4 H4B 109.5 . .
H4A C4 H4B 109.5 . .
C3 C4 H4C 109.5 . .
H4A C4 H4C 109.5 . .
H4B C4 H4C 109.5 . .
C3 C5 H5A 109.5 . .
C3 C5 H5B 109.5 . .
H5A C5 H5B 109.5 . .
C3 C5 H5C 109.5 . .
H5A C5 H5C 109.5 . .
H5B C5 H5C 109.5 . .
N3 C6 C6 111.67(19) . 4_775
N3 C6 H6A 109.3 . .
C6 C6 H6A 109.3 4_775 .
N3 C6 H6B 109.3 . .
C6 C6 H6B 109.3 4_775 .
H6A C6 H6B 107.9 . .
C8 C7 C12 119.0(3) . .
C8 C7 P1 120.6(2) . .
C12 C7 P1 120.4(3) . .
C9 C8 C7 120.7(3) . .
C9 C8 H8 119.6 . .
C7 C8 H8 119.6 . .
C10 C9 C8 119.5(4) . .
C10 C9 H9 120.2 . .
C8 C9 H9 120.2 . .
C11 C10 C9 120.5(3) . .
C11 C10 H10 119.8 . .
C9 C10 H10 119.8 . .
C12 C11 C10 120.0(3) . .
C12 C11 H11 120.0 . .
C10 C11 H11 120.0 . .
C11 C12 C7 120.2(3) . .
C11 C12 H12 119.9 . .
C7 C12 H12 119.9 . .
C18 C13 C14 118.7(3) . .
C18 C13 P1 118.6(3) . .
C14 C13 P1 122.5(3) . .
C15 C14 C13 120.1(4) . .
C15 C14 H14 120.0 . .
C13 C14 H14 120.0 . .
C16 C15 C14 120.8(4) . .
C16 C15 H15 119.6 . .
C14 C15 H15 119.6 . .
C17 C16 C15 119.7(3) . .
C17 C16 H16 120.2 . .
C15 C16 H16 120.2 . .
C16 C17 C18 120.3(4) . .
C16 C17 H17 119.8 . .
C18 C17 H17 119.8 . .
C13 C18 C17 120.4(4) . .
C13 C18 H18 119.8 . .
C17 C18 H18 119.8 . .
C24 C19 C20 119.4(4) . .
C24 C19 P1 118.7(3) . .
C20 C19 P1 121.9(3) . .
C21 C20 C19 120.3(4) . .
C21 C20 H20 119.8 . .
C19 C20 H20 119.8 . .
C22 C21 C20 119.6(4) . .
C22 C21 H21 120.2 . .
C20 C21 H21 120.2 . .
C23 C22 C21 121.0(4) . .
C23 C22 H22 119.5 . .
C21 C22 H22 119.5 . .
C22 C23 C24 119.8(4) . .
C22 C23 H23 120.1 . .
C24 C23 H23 120.1 . .
C19 C24 C23 119.8(4) . .
C19 C24 H24 120.1 . .
C23 C24 H24 120.1 . .

loop_
_geom_bond_atom_site_label_1
_geom_bond_atom_site_label_2
_geom_bond_distance
_geom_bond_site_symmetry_2
Pd1 C1 1.982(3) .
Pd1 P1 2.2560(8) .
Pd1 Br2 2.4608(4) .
Pd1 Br1 2.4958(4) .
P1 C7 1.806(3) .
P1 C19 1.815(4) .
P1 C13 1.824(3) .
N1 C1 1.331(4) .
N1 N2 1.387(4) .
N1 C3 1.481(4) .
N2 C2 1.290(4) .
N3 C1 1.364(4) .
N3 C2 1.378(4) .
N3 C6 1.456(4) .
C2 H2 0.9500 .
C3 C4 1.505(5) .
C3 C5 1.516(5) .
C3 H3 1.0000 .
C4 H4A 0.9800 .
C4 H4B 0.9800 .
C4 H4C 0.9800 .
C5 H5A 0.9800 .
C5 H5B 0.9800 .
C5 H5C 0.9800 .
C6 C6 1.529(5) 4_775
C6 H6A 0.9900 .
C6 H6B 0.9900 .
C7 C8 1.388(5) .
C7 C12 1.402(4) .
C8 C9 1.387(5) .
C8 H8 0.9500 .
C9 C10 1.384(5) .
C9 H9 0.9500 .
C10 C11 1.384(6) .
C10 H10 0.9500 .
C11 C12 1.379(5) .
C11 H11 0.9500 .
C12 H12 0.9500 .
C13 C18 1.395(5) .
C13 C14 1.396(5) .
C14 C15 1.390(5) .
C14 H14 0.9500 .
C15 C16 1.386(7) .
C15 H15 0.9500 .
C16 C17 1.368(7) .
C16 H16 0.9500 .
C17 C18 1.401(5) .
C17 H17 0.9500 .
C18 H18 0.9500 .
C19 C24 1.382(5) .
C19 C20 1.393(5) .
C20 C21 1.382(6) .
C20 H20 0.9500 .
C21 C22 1.372(6) .
C21 H21 0.9500 .
C22 C23 1.367(6) .
C22 H22 0.9500 .
C23 C24 1.398(6) .
C23 H23 0.9500 .
C24 H24 0.9500 .

loop_
_geom_torsion_atom_site_label_1
_geom_torsion_atom_site_label_2
_geom_torsion_atom_site_label_3
_geom_torsion_atom_site_label_4
_geom_torsion
_geom_torsion_site_symmetry_4
C1 Pd1 P1 C7 98.00(15) .
Br2 Pd1 P1 C7 -80.52(12) .
Br1 Pd1 P1 C7 60.4(6) .
C1 Pd1 P1 C19 -141.26(15) .
Br2 Pd1 P1 C19 40.23(12) .
Br1 Pd1 P1 C19 -179(52) .
C1 Pd1 P1 C13 -20.15(16) .
Br2 Pd1 P1 C13 161.34(13) .
Br1 Pd1 P1 C13 -57.8(6) .
C1 N1 N2 C2 0.1(4) .
C3 N1 N2 C2 -177.6(3) .
N2 N1 C1 N3 0.4(3) .
C3 N1 C1 N3 177.8(3) .
N2 N1 C1 Pd1 -177.0(2) .
C3 N1 C1 Pd1 0.4(5) .
C2 N3 C1 N1 -0.6(3) .
C6 N3 C1 N1 -176.1(3) .
C2 N3 C1 Pd1 176.8(2) .
C6 N3 C1 Pd1 1.4(4) .
P1 Pd1 C1 N1 -95.9(3) .
Br2 Pd1 C1 N1 -18(3) .
Br1 Pd1 C1 N1 82.8(3) .
P1 Pd1 C1 N3 87.3(2) .
Br2 Pd1 C1 N3 165(3) .
Br1 Pd1 C1 N3 -94.0(2) .
N1 N2 C2 N3 -0.5(4) .
C1 N3 C2 N2 0.8(4) .
C6 N3 C2 N2 176.2(3) .
C1 N1 C3 C4 130.6(3) .
N2 N1 C3 C4 -52.1(4) .
C1 N1 C3 C5 -104.7(4) .
N2 N1 C3 C5 72.6(4) .
C1 N3 C6 C6 80.5(4) 4_775
C2 N3 C6 C6 -94.1(4) 4_775
C19 P1 C7 C8 -113.7(3) .
C13 P1 C7 C8 135.0(3) .
Pd1 P1 C7 C8 10.5(3) .
C19 P1 C7 C12 66.1(3) .
C13 P1 C7 C12 -45.2(3) .
Pd1 P1 C7 C12 -169.7(3) .
C12 C7 C8 C9 0.0(5) .
P1 C7 C8 C9 179.8(3) .
C7 C8 C9 C10 -1.0(6) .
C8 C9 C10 C11 0.7(7) .
C9 C10 C11 C12 0.6(7) .
C10 C11 C12 C7 -1.6(6) .
C8 C7 C12 C11 1.3(6) .
P1 C7 C12 C11 -178.5(3) .
C7 P1 C13 C18 -42.2(3) .
C19 P1 C13 C18 -155.3(3) .
Pd1 P1 C13 C18 79.2(3) .
C7 P1 C13 C14 143.0(3) .
C19 P1 C13 C14 30.0(3) .
Pd1 P1 C13 C14 -95.6(3) .
C18 C13 C14 C15 0.2(5) .
P1 C13 C14 C15 174.9(3) .
C13 C14 C15 C16 -1.5(5) .
C14 C15 C16 C17 1.6(6) .
C15 C16 C17 C18 -0.2(6) .
C14 C13 C18 C17 1.2(5) .
P1 C13 C18 C17 -173.8(3) .
C16 C17 C18 C13 -1.2(6) .
C7 P1 C19 C24 172.9(3) .
C13 P1 C19 C24 -76.2(3) .
Pd1 P1 C19 C24 50.5(3) .
C7 P1 C19 C20 -4.5(3) .
C13 P1 C19 C20 106.4(3) .
Pd1 P1 C19 C20 -126.9(3) .
C24 C19 C20 C21 0.9(5) .
P1 C19 C20 C21 178.3(3) .
C19 C20 C21 C22 1.7(6) .
C20 C21 C22 C23 -2.4(6) .
C21 C22 C23 C24 0.5(6) .
C20 C19 C24 C23 -2.8(5) .
P1 C19 C24 C23 179.7(3) .
C22 C23 C24 C19 2.1(6) .

loop_
_platon_squeeze_void_nr
_platon_squeeze_void_average_x
_platon_squeeze_void_average_y
_platon_squeeze_void_average_z
_platon_squeeze_void_volume
_platon_squeeze_void_count_electrons
_platon_squeeze_void_content
1 -0.011 0.500 0.009 732 102 ' '
2 0.401 0.000 -0.001 732 102 ' '
